data_1552386
loop_
_publ_author_name
'Petty, Anthony J.'
'Ai, Qianxiang'
'Sorli, Jeni C.'
'Haneef, Hamna F.'
'Purdum, Geoffrey E.'
'Boehm, Alex'
'Granger, Devin B.'
'Gu, Kaichen'
'Rubinger, Carla Patricia Lacerda'
'Parkin, Sean R.'
'Graham, Kenneth R.'
'Jurchescu, Oana D.'
'Loo, Yueh-Lin'
'Risko, Chad'
'Anthony, John E.'

_publ_section_title
;
 Computationally aided design of a high-performance organic semiconductor:
 the development of a universal crystal engineering core
;
_journal_name_full 'Chemical Science'
_journal_paper_doi 10.1039/C9SC02930C
_journal_year 2019
_chemical_formula_moiety 'C70 H82 S2 Si2'
_chemical_formula_sum 'C70 H82 S2 Si2'
_chemical_formula_weight 1043.65
_space_group_crystal_system triclinic
_space_group_IT_number 2
_space_group_name_Hall '-P 1'
_space_group_name_H-M_alt 'P -1'
_symmetry_space_group_name_Hall '-P 1'
_symmetry_space_group_name_H-M 'P -1'
_atom_sites_solution_hydrogens difmap
_atom_sites_solution_primary direct
_atom_sites_solution_secondary difmap
_audit_creation_method 'SHELXL-2017 and CIFFIX/1'
_audit_update_record
;
2019-06-13 deposited with the CCDC.    2019-09-30 downloaded from the CCDC.
;
_cell_angle_alpha 107.490(2)
_cell_angle_beta 101.781(2)
_cell_angle_gamma 96.241(2)
_cell_formula_units_Z 1
_cell_length_a 8.2288(3)
_cell_length_b 11.6608(4)
_cell_length_c 16.9929(6)
_cell_measurement_reflns_used 9406
_cell_measurement_temperature 90.0(2)
_cell_measurement_theta_max 74.32
_cell_measurement_theta_min 4.04
_cell_volume 1496.93(10)
_computing_cell_refinement '<i>APEX3</i> (Bruker-AXS, 2016)'
_computing_data_collection '<i>APEX3</i> (Bruker-AXS, 2016)'
_computing_data_reduction '<i>APEX3</i> (Bruker-AXS, 2016)'
_computing_molecular_graphics '<i>XP in SHELXTL</i> (Sheldrick, 2008)'
_computing_publication_material '<i>SHELX</i> (Sheldrick, 2008) and <i>CIFFIX</i> (Parkin, 2013)'
_computing_structure_refinement '<i>SHELXL-2017/1</i> (Sheldrick, 2015b)'
_computing_structure_solution '<i>SHELXT</i> (Sheldrick, 2015a)'
_diffrn_ambient_temperature 90.0(2)
_diffrn_detector_area_resol_mean 5.6
_diffrn_measured_fraction_theta_full 0.994
_diffrn_measured_fraction_theta_max 0.983
_diffrn_measurement_device_type 'Bruker D8 Venture dual source'
_diffrn_measurement_method '\f and \w scans'
_diffrn_radiation_type CuK\a
_diffrn_radiation_wavelength 1.54178
_diffrn_reflns_av_R_equivalents 0.0620
_diffrn_reflns_av_unetI/netI 0.0599
_diffrn_reflns_Laue_measured_fraction_full 0.994
_diffrn_reflns_Laue_measured_fraction_max 0.983
_diffrn_reflns_limit_h_max 10
_diffrn_reflns_limit_h_min -8
_diffrn_reflns_limit_k_max 14
_diffrn_reflns_limit_k_min -14
_diffrn_reflns_limit_l_max 21
_diffrn_reflns_limit_l_min -21
_diffrn_reflns_number 21908
_diffrn_reflns_point_group_measured_fraction_full 0.994
_diffrn_reflns_point_group_measured_fraction_max 0.983
_diffrn_reflns_theta_full 67.679
_diffrn_reflns_theta_max 75.041
_diffrn_reflns_theta_min 4.042
_diffrn_source microsource
_exptl_absorpt_coefficient_mu 1.485
_exptl_absorpt_correction_T_max 0.942
_exptl_absorpt_correction_T_min 0.568
_exptl_absorpt_correction_type multi-scan
_exptl_absorpt_process_details '<i>SADABS</i> (Krause et al., 2015)'
_exptl_crystal_colour yellow
_exptl_crystal_density_diffrn 1.158
_exptl_crystal_description lath
_exptl_crystal_F_000 562
_exptl_crystal_size_max 0.320
_exptl_crystal_size_mid 0.070
_exptl_crystal_size_min 0.020
_refine_diff_density_max 0.465
_refine_diff_density_min -0.327
_refine_diff_density_rms 0.062
_refine_ls_extinction_method none
_refine_ls_goodness_of_fit_ref 1.077
_refine_ls_hydrogen_treatment constr
_refine_ls_matrix_type full
_refine_ls_number_parameters 416
_refine_ls_number_reflns 6071
_refine_ls_number_restraints 122
_refine_ls_restrained_S_all 1.068
_refine_ls_R_factor_all 0.0877
_refine_ls_R_factor_gt 0.0688
_refine_ls_shift/su_max 0.000
_refine_ls_shift/su_mean 0.000
_refine_ls_structure_factor_coef Fsqd
_refine_ls_weighting_details 'w=1/[\s^2^(Fo^2^)+(0.0345P)^2^+2.7065P] where P=(Fo^2^+2Fc^2^)/3'
_refine_ls_weighting_scheme calc
_refine_ls_wR_factor_gt 0.1597
_refine_ls_wR_factor_ref 0.1708
_reflns_Friedel_coverage 0.000
_reflns_number_gt 4821
_reflns_number_total 6071
_reflns_threshold_expression 'I > 2\s(I)'
_cod_data_source_file c9sc02930c2.cif
_cod_data_source_block c17054
_cod_original_cell_volume 1496.93(9)
_cod_database_code 1552386
_shelx_shelxl_version_number 2017/1
_shelx_space_group_comment
; 
The symmetry employed for this shelxl refinement is uniquely defined 
by the following loop, which should always be used as a source of 
symmetry information in preference to the above space-group names. 
They are only intended as comments. 
;
_shelx_estimated_absorpt_t_min 0.648
_shelx_estimated_absorpt_t_max 0.971
_exptl_absorpt_special_details
; 
In addition to absorption, multi-scan techniques also correct other slowly 
varying changes in scale factor over reciprocal space, such as those caused 
by x-ray beam inhomogeneity, goniometer imperfection, crystal decomposition, 
crystal longer than the x-ray beam cross section, absorption by the crystal 
mount etc.  These account, by and large, for much of the difference between 
estimated values of Tmin and Tmax and the _exptl_absorpt_correction_ values. 
;

loop_
_space_group_symop_operation_xyz
'x, y, z'
'-x, -y, -z'

loop_
_atom_site_label
_atom_site_type_symbol
_atom_site_fract_x
_atom_site_fract_y
_atom_site_fract_z
_atom_site_U_iso_or_equiv
_atom_site_adp_type
_atom_site_occupancy
_atom_site_site_symmetry_order
_atom_site_calc_flag
_atom_site_refinement_flags_posn
_atom_site_refinement_flags_adp
_atom_site_refinement_flags_occupancy
_atom_site_disorder_assembly
_atom_site_disorder_group
C1 C 0.4596(3) 0.3877(2) 0.42942(18) 0.0251(6) Uani 1 1 d . . . . .
C2 C 0.6058(12) 0.4693(7) 0.4471(7) 0.0232(9) Uani 0.829(3) 1 d D . P A 1
S3 S 0.75554(11) 0.44981(8) 0.38800(6) 0.0239(2) Uani 0.829(3) 1 d D . P A 1
C4 C 0.881(3) 0.591(3) 0.4546(18) 0.024(2) Uani 0.829(3) 1 d D . P A 1
C5 C 0.8106(7) 0.6477(4) 0.5176(3) 0.0233(9) Uani 0.829(3) 1 d D . P A 1
H5 H 0.862031 0.724602 0.559611 0.028 Uiso 0.829(3) 1 calc R U P A 1
C6 C 0.6506(14) 0.5809(11) 0.5151(8) 0.0221(8) Uani 0.829(3) 1 d D . P A 1
C2' C 0.621(5) 0.488(4) 0.451(3) 0.0232(9) Uani 0.171(3) 1 d D . P A 2
C3' C 0.766(2) 0.4944(14) 0.4157(10) 0.0239(2) Uani 0.171(3) 1 d D . P A 2
H3' H 0.774348 0.434257 0.365403 0.029 Uiso 0.171(3) 1 calc R U P A 2
C4' C 0.887(15) 0.594(13) 0.460(9) 0.024(2) Uani 0.171(3) 1 d D . P A 2
S5' S 0.8311(8) 0.6878(5) 0.5485(4) 0.0233(9) Uani 0.171(3) 1 d D . P A 2
C6' C 0.642(7) 0.588(6) 0.526(4) 0.0221(8) Uani 0.171(3) 1 d D . P A 2
C7 C 1.0415(3) 0.6328(2) 0.43861(18) 0.0231(6) Uani 1 1 d . . . . .
C8 C 1.0989(3) 0.5636(2) 0.37125(18) 0.0241(6) Uani 1 1 d . . . . .
H8 H 1.032755 0.486802 0.334969 0.029 Uiso 1 1 calc R U . . .
C9 C 1.2532(3) 0.6046(2) 0.35545(18) 0.0247(6) Uani 1 1 d . . . . .
C10 C 1.3089(4) 0.5323(3) 0.28462(19) 0.0291(6) Uani 1 1 d . . . . .
H10 H 1.241813 0.455788 0.248609 0.035 Uiso 1 1 calc R U . . .
C11 C 1.4553(4) 0.5716(3) 0.2686(2) 0.0324(7) Uani 1 1 d . . . . .
H11 H 1.487905 0.522986 0.220598 0.039 Uiso 1 1 calc R U . . .
C12 C 1.5625(4) 0.6852(3) 0.3223(2) 0.0302(6) Uani 1 1 d . . . . .
C13 C 1.7167(4) 0.7242(3) 0.3054(2) 0.0369(7) Uani 1 1 d . . . . .
H13 H 1.748373 0.676084 0.256931 0.044 Uiso 1 1 calc R U . . .
C14 C 1.8204(4) 0.8311(3) 0.3585(3) 0.0425(8) Uani 1 1 d . . . . .
H14 H 1.923886 0.856591 0.346819 0.051 Uiso 1 1 calc R U . . .
C15 C 1.7752(4) 0.9025(3) 0.4293(2) 0.0399(8) Uani 1 1 d . . . . .
H15 H 1.848153 0.976604 0.465604 0.048 Uiso 1 1 calc R U . . .
C16 C 1.6256(4) 0.8672(3) 0.4476(2) 0.0334(7) Uani 1 1 d . . . . .
H16 H 1.596996 0.916618 0.496664 0.040 Uiso 1 1 calc R U . . .
C17 C 1.5148(3) 0.7580(3) 0.3939(2) 0.0276(6) Uani 1 1 d . . . . .
C18 C 1.3552(3) 0.7171(2) 0.41006(18) 0.0245(6) Uani 1 1 d . . . . .
C19 C 1.2951(3) 0.7856(3) 0.47808(19) 0.0282(6) Uani 1 1 d . . . . .
H19 H 1.361158 0.861781 0.515424 0.034 Uiso 1 1 calc R U . . .
C20 C 1.1447(4) 0.7456(3) 0.49184(19) 0.0287(6) Uani 1 1 d . . . . .
H20 H 1.108427 0.794838 0.538303 0.034 Uiso 1 1 calc R U . . .
C21 C 0.4230(4) 0.2759(3) 0.3598(2) 0.0324(7) Uani 1 1 d . . . . .
C22 C 0.4040(4) 0.1826(3) 0.2999(2) 0.0388(7) Uani 1 1 d . . . . .
Si1 Si 0.4098(2) 0.05500(11) 0.20689(7) 0.0309(3) Uani 0.843(4) 1 d D . P B 1
C23 C 0.3562(5) -0.0917(3) 0.2278(3) 0.0389(9) Uani 0.843(4) 1 d D . P B 1
H23 H 0.454212 -0.096577 0.271697 0.047 Uiso 0.843(4) 1 calc R U P B 1
C24 C 0.2026(8) -0.0950(6) 0.2644(5) 0.0599(16) Uani 0.843(4) 1 d D U P B 1
H24A H 0.102447 -0.094801 0.221873 0.090 Uiso 0.843(4) 1 calc R U P B 1
H24B H 0.220224 -0.023104 0.315420 0.090 Uiso 0.843(4) 1 calc R U P B 1
H24C H 0.185998 -0.169393 0.279655 0.090 Uiso 0.843(4) 1 calc R U P B 1
C25 C 0.3331(7) -0.2042(4) 0.1479(3) 0.0573(13) Uani 0.843(4) 1 d D . P B 1
H25A H 0.313347 -0.278902 0.162402 0.086 Uiso 0.843(4) 1 calc R U P B 1
H25B H 0.435049 -0.201909 0.126591 0.086 Uiso 0.843(4) 1 calc R U P B 1
H25C H 0.236085 -0.203516 0.103715 0.086 Uiso 0.843(4) 1 calc R U P B 1
C26 C 0.6254(7) 0.0842(5) 0.1917(4) 0.0451(13) Uani 0.843(4) 1 d D U P B 1
H26 H 0.640320 0.167306 0.185958 0.054 Uiso 0.843(4) 1 calc R U P B 1
C27 C 0.7676(7) 0.0911(6) 0.2695(4) 0.0666(15) Uani 0.843(4) 1 d D . P B 1
H27A H 0.757887 0.011997 0.278900 0.100 Uiso 0.843(4) 1 calc R U P B 1
H27B H 0.756987 0.154583 0.320286 0.100 Uiso 0.843(4) 1 calc R U P B 1
H27C H 0.877782 0.111138 0.258550 0.100 Uiso 0.843(4) 1 calc R U P B 1
C28 C 0.6600(9) -0.0009(8) 0.1130(4) 0.103(3) Uani 0.843(4) 1 d D . P B 1
H28A H 0.767725 0.032574 0.105234 0.154 Uiso 0.843(4) 1 calc R U P B 1
H28B H 0.569058 -0.009429 0.063246 0.154 Uiso 0.843(4) 1 calc R U P B 1
H28C H 0.665546 -0.081242 0.119496 0.154 Uiso 0.843(4) 1 calc R U P B 1
C29 C 0.251(2) 0.0747(13) 0.1134(6) 0.0472(17) Uani 0.843(4) 1 d . . P B 1
H29A H 0.240605 0.005036 0.060951 0.057 Uiso 0.843(4) 1 calc R U P B 1
H29B H 0.138791 0.074939 0.125890 0.057 Uiso 0.843(4) 1 calc R U P B 1
Si1' Si 0.3395(11) 0.0399(7) 0.1994(5) 0.0309(3) Uani 0.157(4) 1 d D . P B 2
C23' C 0.1672(19) -0.0768(15) 0.2031(14) 0.056(6) Uani 0.157(4) 1 d D . P B 2
H23' H 0.133781 -0.142897 0.146249 0.067 Uiso 0.157(4) 1 calc R U P B 2
C24' C 0.011(2) -0.023(2) 0.217(2) 0.078(9) Uani 0.157(4) 1 d D . P B 2
H24D H -0.025572 0.014473 0.173984 0.116 Uiso 0.157(4) 1 calc R U P B 2
H24E H -0.079082 -0.088112 0.213403 0.116 Uiso 0.157(4) 1 calc R U P B 2
H24F H 0.038515 0.039096 0.274083 0.116 Uiso 0.157(4) 1 calc R U P B 2
C25' C 0.228(3) -0.137(2) 0.271(2) 0.048(6) Uani 0.157(4) 1 d D U P B 2
H25D H 0.328660 -0.170729 0.260499 0.072 Uiso 0.157(4) 1 calc R U P B 2
H25E H 0.256149 -0.074854 0.327548 0.072 Uiso 0.157(4) 1 calc R U P B 2
H25F H 0.138552 -0.202062 0.266868 0.072 Uiso 0.157(4) 1 calc R U P B 2
C26' C 0.5425(17) -0.0167(18) 0.2023(16) 0.081(10) Uani 0.157(4) 1 d D . P B 2
H26' H 0.576511 -0.029167 0.258657 0.097 Uiso 0.157(4) 1 calc R U P B 2
C27' C 0.686(3) 0.079(2) 0.200(3) 0.054(8) Uani 0.157(4) 1 d D U P B 2
H27D H 0.690416 0.157555 0.243148 0.081 Uiso 0.157(4) 1 calc R U P B 2
H27E H 0.794054 0.051275 0.212185 0.081 Uiso 0.157(4) 1 calc R U P B 2
H27F H 0.664735 0.087633 0.143546 0.081 Uiso 0.157(4) 1 calc R U P B 2
C28' C 0.538(4) -0.1378(18) 0.135(2) 0.096(13) Uani 0.157(4) 1 d D . P B 2
H28D H 0.447343 -0.199124 0.136109 0.144 Uiso 0.157(4) 1 calc R U P B 2
H28E H 0.517058 -0.128098 0.079064 0.144 Uiso 0.157(4) 1 calc R U P B 2
H28F H 0.646377 -0.164456 0.147703 0.144 Uiso 0.157(4) 1 calc R U P B 2
C29' C 0.261(13) 0.070(8) 0.129(4) 0.0472(17) Uani 0.157(4) 1 d . . P B 2
H29C H 0.142002 0.068313 0.132972 0.057 Uiso 0.157(4) 1 calc R U P B 2
H29D H 0.258503 -0.001551 0.079401 0.057 Uiso 0.157(4) 1 calc R U P B 2
C30 C 0.3100(5) 0.1947(3) 0.0994(2) 0.0498(9) Uani 1 1 d . . . . .
H30A H 0.333598 0.262125 0.154339 0.060 Uiso 1 1 calc R U . B 1
H30B H 0.417499 0.189832 0.081979 0.060 Uiso 1 1 calc R U . B 1
C31 C 0.1863(6) 0.2266(4) 0.0332(3) 0.0574(10) Uani 1 1 d . . . . .
H31A H 0.082728 0.240515 0.052996 0.069 Uiso 1 1 calc R U . . .
H31B H 0.154250 0.156768 -0.020802 0.069 Uiso 1 1 calc R U . . .
C32 C 0.2609(5) 0.3408(4) 0.0168(3) 0.0511(9) Uani 1 1 d . . . . .
H32A H 0.285150 0.411279 0.070217 0.061 Uiso 1 1 calc R U . . .
H32B H 0.369523 0.328866 0.002024 0.061 Uiso 1 1 calc R U . . .
C33 C 0.1479(5) 0.3719(4) -0.0537(3) 0.0538(10) Uani 1 1 d . . . . .
H33A H 0.127009 0.302988 -0.107687 0.065 Uiso 1 1 calc R U . . .
H33B H 0.037727 0.381381 -0.039986 0.065 Uiso 1 1 calc R U . . .
C34 C 0.2226(5) 0.4879(3) -0.0662(2) 0.0475(9) Uani 1 1 d . . . . .
H34A H 0.251486 0.555246 -0.010979 0.057 Uiso 1 1 calc R U . . .
H34B H 0.328850 0.475931 -0.083784 0.057 Uiso 1 1 calc R U . . .
C35 C 0.1074(5) 0.5261(4) -0.1319(2) 0.0516(9) Uani 1 1 d . . . . .
H35A H 0.077428 0.458323 -0.187011 0.062 Uiso 1 1 calc R U . . .
H35B H 0.001735 0.538994 -0.114017 0.062 Uiso 1 1 calc R U . . .
C36 C 0.1815(5) 0.6394(4) -0.1451(3) 0.0538(10) Uani 1 1 d . . . . .
H36A H 0.278293 0.624372 -0.169633 0.081 Uiso 1 1 calc R U . . .
H36B H 0.218841 0.705840 -0.090267 0.081 Uiso 1 1 calc R U . . .
H36C H 0.096176 0.662322 -0.184034 0.081 Uiso 1 1 calc R U . . .

loop_
_atom_site_aniso_label
_atom_site_aniso_U_11
_atom_site_aniso_U_22
_atom_site_aniso_U_33
_atom_site_aniso_U_23
_atom_site_aniso_U_13
_atom_site_aniso_U_12
C1 0.0257(13) 0.0225(13) 0.0269(15) 0.0087(11) 0.0042(11) 0.0068(11)
C2 0.024(2) 0.020(3) 0.0274(19) 0.0105(19) 0.0063(19) 0.0052(14)
S3 0.0217(4) 0.0217(5) 0.0282(5) 0.0073(4) 0.0090(3) 0.0016(3)
C4 0.023(2) 0.0230(18) 0.026(5) 0.0108(18) 0.007(3) 0.0050(12)
C5 0.0222(16) 0.022(3) 0.026(3) 0.0078(17) 0.006(2) 0.0033(18)
C6 0.0210(17) 0.022(2) 0.026(4) 0.0106(16) 0.0067(14) 0.0047(17)
C2' 0.024(2) 0.020(3) 0.0274(19) 0.0105(19) 0.0063(19) 0.0052(14)
C3' 0.0217(4) 0.0217(5) 0.0282(5) 0.0073(4) 0.0090(3) 0.0016(3)
C4' 0.023(2) 0.0230(18) 0.026(5) 0.0108(18) 0.007(3) 0.0050(12)
S5' 0.0222(16) 0.022(3) 0.026(3) 0.0078(17) 0.006(2) 0.0033(18)
C6' 0.0210(17) 0.022(2) 0.026(4) 0.0106(16) 0.0067(14) 0.0047(17)
C7 0.0210(13) 0.0230(13) 0.0279(14) 0.0125(11) 0.0060(11) 0.0041(10)
C8 0.0221(13) 0.0237(13) 0.0261(14) 0.0088(11) 0.0048(11) 0.0028(10)
C9 0.0246(13) 0.0264(14) 0.0256(14) 0.0118(12) 0.0064(11) 0.0054(11)
C10 0.0289(14) 0.0305(15) 0.0289(15) 0.0099(12) 0.0084(12) 0.0067(12)
C11 0.0331(16) 0.0387(17) 0.0305(16) 0.0144(13) 0.0120(13) 0.0110(13)
C12 0.0267(14) 0.0348(15) 0.0379(17) 0.0203(14) 0.0122(12) 0.0102(12)
C13 0.0314(16) 0.0441(18) 0.048(2) 0.0262(16) 0.0179(14) 0.0118(14)
C14 0.0274(16) 0.0453(19) 0.070(3) 0.0341(18) 0.0201(16) 0.0095(14)
C15 0.0276(16) 0.0326(16) 0.062(2) 0.0220(16) 0.0100(15) 0.0025(13)
C16 0.0247(14) 0.0285(15) 0.049(2) 0.0163(14) 0.0085(13) 0.0048(12)
C17 0.0230(14) 0.0287(14) 0.0370(16) 0.0179(13) 0.0084(12) 0.0070(11)
C18 0.0227(13) 0.0242(13) 0.0298(15) 0.0133(12) 0.0066(11) 0.0052(10)
C19 0.0263(14) 0.0226(13) 0.0332(16) 0.0076(12) 0.0061(12) 0.0016(11)
C20 0.0271(14) 0.0261(14) 0.0331(16) 0.0085(12) 0.0101(12) 0.0037(11)
C21 0.0344(16) 0.0280(15) 0.0328(17) 0.0098(13) 0.0048(13) 0.0054(12)
C22 0.0488(19) 0.0300(16) 0.0366(18) 0.0107(14) 0.0084(15) 0.0080(14)
Si1 0.0397(9) 0.0267(5) 0.0246(5) 0.0064(4) 0.0072(6) 0.0071(6)
C23 0.048(2) 0.0279(18) 0.039(2) 0.0111(16) 0.0076(18) 0.0054(16)
C24 0.065(3) 0.053(4) 0.072(4) 0.029(3) 0.025(3) 0.009(3)
C25 0.086(4) 0.029(2) 0.047(3) 0.0063(19) 0.010(2) 0.002(2)
C26 0.052(3) 0.043(2) 0.047(3) 0.018(2) 0.022(3) 0.014(2)
C27 0.065(3) 0.087(4) 0.060(3) 0.034(3) 0.020(3) 0.029(3)
C28 0.086(5) 0.131(7) 0.071(4) -0.003(4) 0.034(4) 0.012(4)
C29 0.066(3) 0.042(2) 0.031(5) 0.011(3) 0.006(4) 0.012(2)
Si1' 0.0397(9) 0.0267(5) 0.0246(5) 0.0064(4) 0.0072(6) 0.0071(6)
C23' 0.069(13) 0.032(11) 0.052(15) 0.008(11) -0.002(12) -0.005(10)
C24' 0.053(13) 0.063(18) 0.11(3) 0.032(17) 0.004(14) -0.006(11)
C25' 0.059(13) 0.032(13) 0.044(11) 0.005(9) 0.013(10) -0.004(9)
C26' 0.066(15) 0.069(17) 0.10(3) 0.002(16) 0.053(18) 0.011(13)
C27' 0.044(12) 0.056(12) 0.063(15) 0.011(11) 0.026(14) 0.021(11)
C28' 0.14(3) 0.033(11) 0.14(3) 0.028(14) 0.11(3) 0.025(13)
C29' 0.066(3) 0.042(2) 0.031(5) 0.011(3) 0.006(4) 0.012(2)
C30 0.063(2) 0.042(2) 0.039(2) 0.0117(16) 0.0054(17) 0.0055(17)
C31 0.067(3) 0.050(2) 0.050(2) 0.0156(19) 0.004(2) 0.0103(19)
C32 0.056(2) 0.051(2) 0.047(2) 0.0213(18) 0.0065(18) 0.0091(18)
C33 0.064(2) 0.050(2) 0.042(2) 0.0126(18) 0.0040(18) 0.0108(19)
C34 0.050(2) 0.049(2) 0.042(2) 0.0178(17) 0.0065(17) 0.0062(17)
C35 0.063(2) 0.051(2) 0.042(2) 0.0165(18) 0.0093(18) 0.0163(18)
C36 0.062(2) 0.053(2) 0.047(2) 0.0202(19) 0.0102(19) 0.0078(19)

loop_
_atom_type_symbol
_atom_type_description
_atom_type_scat_dispersion_real
_atom_type_scat_dispersion_imag
_atom_type_scat_source
C C 0.0181 0.0091 'International Tables Vol C Tables 4.2.6.8 and 6.1.1.4'
H H 0.0000 0.0000 'International Tables Vol C Tables 4.2.6.8 and 6.1.1.4'
S S 0.3331 0.5567 'International Tables Vol C Tables 4.2.6.8 and 6.1.1.4'
Si Si 0.2541 0.3302 'International Tables Vol C Tables 4.2.6.8 and 6.1.1.4'

loop_
_geom_angle_atom_site_label_1
_geom_angle_atom_site_label_2
_geom_angle_atom_site_label_3
_geom_angle
_geom_angle_site_symmetry_1
_geom_angle_site_symmetry_3
C6' C1 C21 119.7(9) 2_666 .
C2 C1 C21 120.6(3) . .
C2 C1 C6 117.0(3) . 2_666
C21 C1 C6 122.4(3) . 2_666
C6' C1 C2' 116.8(8) 2_666 .
C21 C1 C2' 123.4(9) . .
C1 C2 C6 123.6(4) . .
C1 C2 S3 124.5(4) . .
C6 C2 S3 111.9(3) . .
C2 S3 C4 91.2(2) . .
C5 C4 C7 128.0(6) . .
C5 C4 S3 112.0(4) . .
C7 C4 S3 120.0(4) . .
C4 C5 C6 113.8(5) . .
C4 C5 H5 123.1 . .
C6 C5 H5 123.1 . .
C2 C6 C1 119.4(4) . 2_666
C2 C6 C5 111.0(4) . .
C1 C6 C5 129.5(5) 2_666 .
C6' C2' C3' 111.3(12) . .
C6' C2' C1 115.1(16) . .
C3' C2' C1 133.3(17) . .
C4' C3' C2' 113.9(10) . .
C4' C3' H3' 123.0 . .
C2' C3' H3' 123.0 . .
C3' C4' C7 128(2) . .
C3' C4' S5' 111.7(8) . .
C7 C4' S5' 119.9(19) . .
C6' S5' C4' 91.7(8) . .
C1 C6' C2' 127.6(16) 2_666 .
C1 C6' S5' 120.9(16) 2_666 .
C2' C6' S5' 111.4(11) . .
C8 C7 C20 117.5(2) . .
C8 C7 C4' 124.2(13) . .
C20 C7 C4' 118.3(8) . .
C8 C7 C4 121.6(4) . .
C20 C7 C4 120.9(3) . .
C7 C8 C9 121.6(3) . .
C7 C8 H8 119.2 . .
C9 C8 H8 119.2 . .
C18 C9 C8 120.0(3) . .
C18 C9 C10 119.4(2) . .
C8 C9 C10 120.7(3) . .
C11 C10 C9 121.0(3) . .
C11 C10 H10 119.5 . .
C9 C10 H10 119.5 . .
C10 C11 C12 121.4(3) . .
C10 C11 H11 119.3 . .
C12 C11 H11 119.3 . .
C17 C12 C13 119.7(3) . .
C17 C12 C11 119.6(3) . .
C13 C12 C11 120.8(3) . .
C14 C13 C12 120.3(3) . .
C14 C13 H13 119.9 . .
C12 C13 H13 119.9 . .
C13 C14 C15 120.4(3) . .
C13 C14 H14 119.8 . .
C15 C14 H14 119.8 . .
C16 C15 C14 120.8(3) . .
C16 C15 H15 119.6 . .
C14 C15 H15 119.6 . .
C15 C16 C17 120.4(3) . .
C15 C16 H16 119.8 . .
C17 C16 H16 119.8 . .
C16 C17 C12 118.5(3) . .
C16 C17 C18 122.5(3) . .
C12 C17 C18 119.0(3) . .
C19 C18 C9 117.6(2) . .
C19 C18 C17 122.8(3) . .
C9 C18 C17 119.6(3) . .
C20 C19 C18 121.8(3) . .
C20 C19 H19 119.1 . .
C18 C19 H19 119.1 . .
C19 C20 C7 121.6(3) . .
C19 C20 H20 119.2 . .
C7 C20 H20 119.2 . .
C22 C21 C1 175.1(3) . .
C21 C22 Si1 169.8(3) . .
C21 C22 Si1' 171.2(4) . .
C22 Si1 C26 105.2(2) . .
C22 Si1 C23 108.72(17) . .
C26 Si1 C23 114.3(2) . .
C22 Si1 C29 104.6(5) . .
C26 Si1 C29 108.6(5) . .
C23 Si1 C29 114.6(5) . .
C24 C23 C25 110.8(4) . .
C24 C23 Si1 112.3(3) . .
C25 C23 Si1 112.0(3) . .
C24 C23 H23 107.1 . .
C25 C23 H23 107.1 . .
Si1 C23 H23 107.1 . .
C23 C24 H24A 109.5 . .
C23 C24 H24B 109.5 . .
H24A C24 H24B 109.5 . .
C23 C24 H24C 109.5 . .
H24A C24 H24C 109.5 . .
H24B C24 H24C 109.5 . .
C23 C25 H25A 109.5 . .
C23 C25 H25B 109.5 . .
H25A C25 H25B 109.5 . .
C23 C25 H25C 109.5 . .
H25A C25 H25C 109.5 . .
H25B C25 H25C 109.5 . .
C28 C26 C27 108.0(5) . .
C28 C26 Si1 116.6(5) . .
C27 C26 Si1 113.7(4) . .
C28 C26 H26 105.9 . .
C27 C26 H26 105.9 . .
Si1 C26 H26 105.9 . .
C26 C27 H27A 109.5 . .
C26 C27 H27B 109.5 . .
H27A C27 H27B 109.5 . .
C26 C27 H27C 109.5 . .
H27A C27 H27C 109.5 . .
H27B C27 H27C 109.5 . .
C26 C28 H28A 109.5 . .
C26 C28 H28B 109.5 . .
H28A C28 H28B 109.5 . .
C26 C28 H28C 109.5 . .
H28A C28 H28C 109.5 . .
H28B C28 H28C 109.5 . .
C30 C29 Si1 110.5(9) . .
C30 C29 H29A 109.6 . .
Si1 C29 H29A 109.6 . .
C30 C29 H29B 109.6 . .
Si1 C29 H29B 109.6 . .
H29A C29 H29B 108.1 . .
C29' Si1' C26' 120(4) . .
C29' Si1' C23' 101(4) . .
C26' Si1' C23' 111.8(8) . .
C29' Si1' C22 110(4) . .
C26' Si1' C22 100.7(8) . .
C23' Si1' C22 113.1(8) . .
C24' C23' C25' 110.5(13) . .
C24' C23' Si1' 111.8(11) . .
C25' C23' Si1' 112.0(11) . .
C24' C23' H23' 107.4 . .
C25' C23' H23' 107.4 . .
Si1' C23' H23' 107.4 . .
C23' C24' H24D 109.5 . .
C23' C24' H24E 109.5 . .
H24D C24' H24E 109.5 . .
C23' C24' H24F 109.5 . .
H24D C24' H24F 109.5 . .
H24E C24' H24F 109.5 . .
C23' C25' H25D 109.5 . .
C23' C25' H25E 109.5 . .
H25D C25' H25E 109.5 . .
C23' C25' H25F 109.5 . .
H25D C25' H25F 109.5 . .
H25E C25' H25F 109.5 . .
C28' C26' C27' 108.6(14) . .
C28' C26' Si1' 116.4(13) . .
C27' C26' Si1' 112.4(12) . .
C28' C26' H26' 106.2 . .
C27' C26' H26' 106.2 . .
Si1' C26' H26' 106.2 . .
C26' C27' H27D 109.5 . .
C26' C27' H27E 109.5 . .
H27D C27' H27E 109.5 . .
C26' C27' H27F 109.5 . .
H27D C27' H27F 109.5 . .
H27E C27' H27F 109.5 . .
C26' C28' H28D 109.5 . .
C26' C28' H28E 109.5 . .
H28D C28' H28E 109.5 . .
C26' C28' H28F 109.5 . .
H28D C28' H28F 109.5 . .
H28E C28' H28F 109.5 . .
Si1' C29' C30 130(6) . .
Si1' C29' H29C 104.7 . .
C30 C29' H29C 104.7 . .
Si1' C29' H29D 104.7 . .
C30 C29' H29D 104.7 . .
H29C C29' H29D 105.7 . .
C31 C30 C29 115.2(6) . .
C31 C30 C29' 122(3) . .
C31 C30 H30A 108.5 . .
C29 C30 H30A 108.5 . .
C31 C30 H30B 108.5 . .
C29 C30 H30B 108.5 . .
H30A C30 H30B 107.5 . .
C30 C31 C32 112.0(3) . .
C30 C31 H31A 109.2 . .
C32 C31 H31A 109.2 . .
C30 C31 H31B 109.2 . .
C32 C31 H31B 109.2 . .
H31A C31 H31B 107.9 . .
C33 C32 C31 114.5(3) . .
C33 C32 H32A 108.6 . .
C31 C32 H32A 108.6 . .
C33 C32 H32B 108.6 . .
C31 C32 H32B 108.6 . .
H32A C32 H32B 107.6 . .
C34 C33 C32 113.2(3) . .
C34 C33 H33A 108.9 . .
C32 C33 H33A 108.9 . .
C34 C33 H33B 108.9 . .
C32 C33 H33B 108.9 . .
H33A C33 H33B 107.8 . .
C35 C34 C33 114.3(3) . .
C35 C34 H34A 108.7 . .
C33 C34 H34A 108.7 . .
C35 C34 H34B 108.7 . .
C33 C34 H34B 108.7 . .
H34A C34 H34B 107.6 . .
C36 C35 C34 114.4(3) . .
C36 C35 H35A 108.7 . .
C34 C35 H35A 108.7 . .
C36 C35 H35B 108.7 . .
C34 C35 H35B 108.7 . .
H35A C35 H35B 107.6 . .
C35 C36 H36A 109.5 . .
C35 C36 H36B 109.5 . .
H36A C36 H36B 109.5 . .
C35 C36 H36C 109.5 . .
H36A C36 H36C 109.5 . .
H36B C36 H36C 109.5 . .

loop_
_geom_bond_atom_site_label_1
_geom_bond_atom_site_label_2
_geom_bond_distance
_geom_bond_site_symmetry_2
C1 C6' 1.238(19) 2_666
C1 C2 1.369(5) .
C1 C21 1.426(4) .
C1 C6 1.435(5) 2_666
C1 C2' 1.575(18) .
C2 C6 1.408(5) .
C2 S3 1.734(5) .
S3 C4 1.757(7) .
C4 C5 1.352(7) .
C4 C7 1.465(5) .
C5 C6 1.441(6) .
C5 H5 0.9500 .
C2' C6' 1.409(9) .
C2' C3' 1.444(12) .
C3' C4' 1.350(12) .
C3' H3' 0.9500 .
C4' C7 1.46(2) .
C4' S5' 1.754(14) .
S5' C6' 1.734(12) .
C7 C8 1.390(4) .
C7 C20 1.414(4) .
C8 C9 1.413(4) .
C8 H8 0.9500 .
C9 C18 1.413(4) .
C9 C10 1.439(4) .
C10 C11 1.351(4) .
C10 H10 0.9500 .
C11 C12 1.434(4) .
C11 H11 0.9500 .
C12 C17 1.414(4) .
C12 C13 1.415(4) .
C13 C14 1.369(5) .
C13 H13 0.9500 .
C14 C15 1.388(5) .
C14 H14 0.9500 .
C15 C16 1.380(4) .
C15 H15 0.9500 .
C16 C17 1.413(4) .
C16 H16 0.9500 .
C17 C18 1.455(4) .
C18 C19 1.408(4) .
C19 C20 1.365(4) .
C19 H19 0.9500 .
C20 H20 0.9500 .
C21 C22 1.215(4) .
C22 Si1 1.830(4) .
C22 Si1' 1.923(8) .
Si1 C26 1.855(6) .
Si1 C23 1.874(4) .
Si1 C29 1.928(10) .
C23 C24 1.521(7) .
C23 C25 1.541(6) .
C23 H23 1.0000 .
C24 H24A 0.9800 .
C24 H24B 0.9800 .
C24 H24C 0.9800 .
C25 H25A 0.9800 .
C25 H25B 0.9800 .
C25 H25C 0.9800 .
C26 C28 1.508(9) .
C26 C27 1.551(8) .
C26 H26 1.0000 .
C27 H27A 0.9800 .
C27 H27B 0.9800 .
C27 H27C 0.9800 .
C28 H28A 0.9800 .
C28 H28B 0.9800 .
C28 H28C 0.9800 .
C29 C30 1.533(13) .
C29 H29A 0.9900 .
C29 H29B 0.9900 .
Si1' C29' 1.39(6) .
Si1' C26' 1.859(11) .
Si1' C23' 1.88(1) .
C23' C24' 1.518(12) .
C23' C25' 1.542(11) .
C23' H23' 1.0000 .
C24' H24D 0.9800 .
C24' H24E 0.9800 .
C24' H24F 0.9800 .
C25' H25D 0.9800 .
C25' H25E 0.9800 .
C25' H25F 0.9800 .
C26' C28' 1.514(13) .
C26' C27' 1.547(12) .
C26' H26' 1.0000 .
C27' H27D 0.9800 .
C27' H27E 0.9800 .
C27' H27F 0.9800 .
C28' H28D 0.9800 .
C28' H28E 0.9800 .
C28' H28F 0.9800 .
C29' C30 1.72(8) .
C29' H29C 0.9900 .
C29' H29D 0.9900 .
C30 C31 1.518(5) .
C30 H30A 0.9900 .
C30 H30B 0.9900 .
C31 C32 1.531(5) .
C31 H31A 0.9900 .
C31 H31B 0.9900 .
C32 C33 1.520(5) .
C32 H32A 0.9900 .
C32 H32B 0.9900 .
C33 C34 1.517(5) .
C33 H33A 0.9900 .
C33 H33B 0.9900 .
C34 C35 1.517(5) .
C34 H34A 0.9900 .
C34 H34B 0.9900 .
C35 C36 1.492(5) .
C35 H35A 0.9900 .
C35 H35B 0.9900 .
C36 H36A 0.9800 .
C36 H36B 0.9800 .
C36 H36C 0.9800 .

loop_
_geom_torsion_atom_site_label_1
_geom_torsion_atom_site_label_2
_geom_torsion_atom_site_label_3
_geom_torsion_atom_site_label_4
_geom_torsion
_geom_torsion_site_symmetry_1
_geom_torsion_site_symmetry_4
C21 C1 C2 C6 -179.5(14) . .
C6 C1 C2 C6 -1(3) 2_666 .
C21 C1 C2 S3 1.8(16) . .
C6 C1 C2 S3 -179.6(12) 2_666 .
C1 C2 S3 C4 179(2) . .
C6 C2 S3 C4 0(2) . .
C2 S3 C4 C5 0(3) . .
C2 S3 C4 C7 179(3) . .
C7 C4 C5 C6 -180(4) . .
S3 C4 C5 C6 -1(4) . .
C1 C2 C6 C1 1(3) . 2_666
S3 C2 C6 C1 179.8(12) . 2_666
C1 C2 C6 C5 -179.7(12) . .
S3 C2 C6 C5 -1(2) . .
C4 C5 C6 C2 1(3) . .
C4 C5 C6 C1 -180(3) . 2_666
C6' C1 C2' C6' 8(13) 2_666 .
C21 C1 C2' C6' -175(6) . .
C6' C1 C2' C3' 180(9) 2_666 .
C21 C1 C2' C3' -3(10) . .
C6' C2' C3' C4' -1(15) . .
C1 C2' C3' C4' -173(14) . .
C2' C3' C4' C7 -175(18) . .
C2' C3' C4' S5' -1(20) . .
C3' C4' S5' C6' 2(16) . .
C7 C4' S5' C6' 176(17) . .
C3' C2' C6' C1 177(9) . 2_666
C1 C2' C6' C1 -9(15) . 2_666
C3' C2' C6' S5' 2(10) . .
C1 C2' C6' S5' 176(5) . .
C4' S5' C6' C1 -178(12) . 2_666
C4' S5' C6' C2' -2(12) . .
C3' C4' C7 C8 -8(30) . .
S5' C4' C7 C8 178(9) . .
C3' C4' C7 C20 175(17) . .
S5' C4' C7 C20 2(22) . .
C5 C4 C7 C8 179(3) . .
S3 C4 C7 C8 0(5) . .
C5 C4 C7 C20 0(6) . .
S3 C4 C7 C20 -179(2) . .
C20 C7 C8 C9 -0.9(4) . .
C4' C7 C8 C9 -177(13) . .
C4 C7 C8 C9 179(2) . .
C7 C8 C9 C18 1.6(4) . .
C7 C8 C9 C10 -179.1(3) . .
C18 C9 C10 C11 -1.5(4) . .
C8 C9 C10 C11 179.2(3) . .
C9 C10 C11 C12 1.4(4) . .
C10 C11 C12 C17 0.1(4) . .
C10 C11 C12 C13 179.0(3) . .
C17 C12 C13 C14 0.9(4) . .
C11 C12 C13 C14 -178.1(3) . .
C12 C13 C14 C15 -0.2(5) . .
C13 C14 C15 C16 0.1(5) . .
C14 C15 C16 C17 -0.7(5) . .
C15 C16 C17 C12 1.3(4) . .
C15 C16 C17 C18 -179.6(3) . .
C13 C12 C17 C16 -1.3(4) . .
C11 C12 C17 C16 177.7(3) . .
C13 C12 C17 C18 179.5(3) . .
C11 C12 C17 C18 -1.5(4) . .
C8 C9 C18 C19 -1.4(4) . .
C10 C9 C18 C19 179.3(2) . .
C8 C9 C18 C17 179.3(2) . .
C10 C9 C18 C17 0.0(4) . .
C16 C17 C18 C19 3.0(4) . .
C12 C17 C18 C19 -177.9(3) . .
C16 C17 C18 C9 -177.7(3) . .
C12 C17 C18 C9 1.4(4) . .
C9 C18 C19 C20 0.4(4) . .
C17 C18 C19 C20 179.7(3) . .
C18 C19 C20 C7 0.3(4) . .
C8 C7 C20 C19 -0.1(4) . .
C4' C7 C20 C19 177(12) . .
C4 C7 C20 C19 180(2) . .
C21 C22 Si1 C26 14.1(17) . .
C21 C22 Si1 C23 137.0(17) . .
C21 C22 Si1 C29 -100.2(18) . .
C22 Si1 C23 C24 46.3(4) . .
C26 Si1 C23 C24 163.6(4) . .
C29 Si1 C23 C24 -70.2(6) . .
C22 Si1 C23 C25 171.7(3) . .
C26 Si1 C23 C25 -71.0(4) . .
C29 Si1 C23 C25 55.2(6) . .
C22 Si1 C26 C28 -173.8(5) . .
C23 Si1 C26 C28 67.0(5) . .
C29 Si1 C26 C28 -62.3(7) . .
C22 Si1 C26 C27 59.5(5) . .
C23 Si1 C26 C27 -59.7(5) . .
C29 Si1 C26 C27 171.0(6) . .
C29' Si1' C23' C24' -61(4) . .
C26' Si1' C23' C24' 169.3(17) . .
C22 Si1' C23' C24' 56.4(17) . .
C29' Si1' C23' C25' 174(4) . .
C26' Si1' C23' C25' 44.6(19) . .
C22 Si1' C23' C25' -68.2(17) . .
C29' Si1' C26' C28' -64(5) . .
C23' Si1' C26' C28' 54(2) . .
C22 Si1' C26' C28' 174.7(17) . .
C29' Si1' C26' C27' 62(5) . .
C23' Si1' C26' C27' -180(2) . .
C22 Si1' C26' C27' -59(2) . .
C26' Si1' C29' C30 -75(9) . .
C23' Si1' C29' C30 162(7) . .
C22 Si1' C29' C30 42(9) . .
Si1 C29 C30 C31 -174.0(5) . .
Si1' C29' C30 C31 -165(6) . .
C29 C30 C31 C32 -174.6(7) . .
C29' C30 C31 C32 -179(4) . .
C30 C31 C32 C33 175.6(4) . .
C31 C32 C33 C34 178.0(4) . .
C32 C33 C34 C35 -175.9(3) . .
C33 C34 C35 C36 -179.3(4) . .
